data_1566732
loop_
_publ_author_name
'Liu, Kun'
'Li, Shuai'
'Fu, Liyuan'
'Lei, Yilong'
'Liao, Qing'
'Fu, Hongbing'

_publ_section_title
;
 Cocrystallization Tailoring Radiative Decay Pathways for Thermally
 Activated Delayed Fluorescence and Room Temperature Phosphorescence
 Emission
;
_journal_name_full Nanoscale
_journal_paper_doi 10.1039/D2NR00757F
_journal_year 2022
_chemical_formula_sum 'C22 H9 Br N4 S'
_chemical_formula_weight 441.30
_space_group_crystal_system monoclinic
_space_group_IT_number 14
_space_group_name_Hall '-P 2ybc'
_space_group_name_H-M_alt 'P 1 21/c 1'
_atom_sites_solution_hydrogens geom
_audit_creation_method SHELXL-2018/3
_audit_update_record
;
2021-12-26 deposited with the CCDC.	2022-03-31 downloaded from the CCDC.
;
_cell_angle_alpha 90
_cell_angle_beta 92.33(3)
_cell_angle_gamma 90
_cell_formula_units_Z 4
_cell_length_a 7.4921(15)
_cell_length_b 8.1212(16)
_cell_length_c 30.277(6)
_cell_measurement_reflns_used 3239
_cell_measurement_temperature 113(2)
_cell_measurement_theta_max 27.8545
_cell_measurement_theta_min 1.3463
_cell_volume 1840.7(6)
_computing_cell_refinement crystalclear
_computing_data_collection crystalclear
_computing_data_reduction crystalclear
_computing_molecular_graphics 'Bruker SHELXTL'
_computing_publication_material 'Bruker SHELXTL'
_computing_structure_refinement 'SHELXL-97 (Sheldrick, 1997)'
_computing_structure_solution 'SHELXS-97 (Sheldrick, 1990)'
_diffrn_ambient_temperature 113(2)
_diffrn_measured_fraction_theta_full 0.999
_diffrn_measured_fraction_theta_max 0.999
_diffrn_measurement_device_type 'rigaku saturn'
_diffrn_measurement_method '\w scans'
_diffrn_radiation_type MoK\a
_diffrn_radiation_wavelength 0.71073
_diffrn_reflns_av_R_equivalents 0.0691
_diffrn_reflns_av_unetI/netI 0.0557
_diffrn_reflns_Laue_measured_fraction_full 0.999
_diffrn_reflns_Laue_measured_fraction_max 0.999
_diffrn_reflns_limit_h_max 7
_diffrn_reflns_limit_h_min -8
_diffrn_reflns_limit_k_max 9
_diffrn_reflns_limit_k_min -9
_diffrn_reflns_limit_l_max 36
_diffrn_reflns_limit_l_min -36
_diffrn_reflns_number 14182
_diffrn_reflns_point_group_measured_fraction_full 0.999
_diffrn_reflns_point_group_measured_fraction_max 0.999
_diffrn_reflns_theta_full 25.019
_diffrn_reflns_theta_max 25.019
_diffrn_reflns_theta_min 2.597
_diffrn_standards_decay_% 0
_diffrn_standards_interval_count 0
_diffrn_standards_interval_time 0
_diffrn_standards_number 0
_exptl_absorpt_coefficient_mu 2.362
_exptl_absorpt_correction_T_max 1
_exptl_absorpt_correction_T_min 0.5777
_exptl_absorpt_correction_type multi-scan
_exptl_absorpt_process_details crystalclear
_exptl_crystal_density_diffrn 1.592
_exptl_crystal_F_000 880
_exptl_crystal_size_max 0.200
_exptl_crystal_size_mid 0.180
_exptl_crystal_size_min 0.120
_refine_diff_density_max 0.411
_refine_diff_density_min -0.375
_refine_diff_density_rms 0.066
_refine_ls_extinction_coef 0.0103(18)
_refine_ls_extinction_expression Fc^*^=kFc[1+0.001xFc^2^\l^3^/sin(2\q)]^-1/4^
_refine_ls_extinction_method 'SHELXL-2018/3 (Sheldrick 2018)'
_refine_ls_goodness_of_fit_ref 1.082
_refine_ls_hydrogen_treatment constr
_refine_ls_matrix_type full
_refine_ls_number_parameters 333
_refine_ls_number_reflns 3235
_refine_ls_number_restraints 268
_refine_ls_restrained_S_all 1.099
_refine_ls_R_factor_all 0.0817
_refine_ls_R_factor_gt 0.0551
_refine_ls_shift/su_max 0.001
_refine_ls_shift/su_mean 0.000
_refine_ls_structure_factor_coef Fsqd
_refine_ls_weighting_details 'w=1/[\s^2^(Fo^2^)+(0.0800P)^2^] where P=(Fo^2^+2Fc^2^)/3'
_refine_ls_weighting_scheme calc
_refine_ls_wR_factor_gt 0.1379
_refine_ls_wR_factor_ref 0.1506
_reflns_Friedel_coverage 0.000
_reflns_number_gt 2289
_reflns_number_total 3235
_reflns_threshold_expression 'I > 2\s(I)'
_cod_data_source_file d2nr00757f2.cif
_cod_data_source_block shelxl_CCDC1
_cod_depositor_comments
;
The following automatic conversions were performed:

data item '_exptl_absorpt_correction_type' value 'MULTI-SCAN' was
changed to 'multi-scan' in accordance with the
/home/data/users/saulius/crontab/automatic-downloads/rss-feeds/RSC/lib/dictionaries/cif_core.dic
dictionary named 'cif_core.dic' version 2.4.2 last updated on
2011-04-26.

Automatic conversion script
Id: cif_fix_values 7556 2019-12-06 15:28:31Z antanas 
;
_cod_original_cell_volume 1840.6(6)
_cod_original_sg_symbol_H-M 'P 21/c'
_cod_database_code 1566732
_shelx_shelxl_version_number 2018/3
_shelx_space_group_comment
;
The symmetry employed for this shelxl refinement is uniquely defined
by the following loop, which should always be used as a source of
symmetry information in preference to the above space-group names.
They are only intended as comments.
;
_shelx_estimated_absorpt_t_min 0.649
_shelx_estimated_absorpt_t_max 0.765

loop_
_space_group_symop_operation_xyz
'x, y, z'
'-x, y+1/2, -z+1/2'
'-x, -y, -z'
'x, -y-1/2, z-1/2'

loop_
_atom_site_label
_atom_site_type_symbol
_atom_site_fract_x
_atom_site_fract_y
_atom_site_fract_z
_atom_site_U_iso_or_equiv
_atom_site_adp_type
_atom_site_occupancy
_atom_site_site_symmetry_order
_atom_site_calc_flag
_atom_site_refinement_flags_posn
_atom_site_refinement_flags_adp
_atom_site_refinement_flags_occupancy
_atom_site_disorder_assembly
_atom_site_disorder_group
N1 N 0.1470(4) 0.3249(4) 0.00255(10) 0.0456(8) Uani 1 1 d . . . . .
N2 N -0.1522(5) 0.8195(4) 0.16801(11) 0.0526(9) Uani 1 1 d . . . . .
N3 N -0.1535(5) 0.4433(5) 0.24932(11) 0.0700(11) Uani 1 1 d . . . . .
N4 N 0.1202(5) -0.0641(4) 0.08102(11) 0.0504(8) Uani 1 1 d . . . . .
C1 C 0.1019(5) 0.3387(4) 0.03812(12) 0.0359(8) Uani 1 1 d . . . . .
C2 C 0.0452(4) 0.3593(4) 0.08287(10) 0.0299(8) Uani 1 1 d . . . . .
C3 C -0.0041(4) 0.5136(4) 0.09769(10) 0.0315(8) Uani 1 1 d . . . . .
H3A H -0.001375 0.606143 0.078555 0.038 Uiso 1 1 calc R U . . .
C4 C -0.0575(4) 0.5313(4) 0.14062(10) 0.0317(8) Uani 1 1 d . . . . .
C5 C -0.0621(4) 0.3941(4) 0.16907(11) 0.0340(8) Uani 1 1 d . . . . .
C6 C -0.0148(5) 0.2409(4) 0.15422(11) 0.0351(8) Uani 1 1 d . . . . .
H6A H -0.017829 0.148301 0.173346 0.042 Uiso 1 1 calc R U . . .
C7 C 0.0376(4) 0.2226(4) 0.11091(11) 0.0311(8) Uani 1 1 d . . . . .
C8 C 0.0842(5) 0.0606(5) 0.09428(11) 0.0370(8) Uani 1 1 d . . . . .
C9 C -0.1108(5) 0.6916(5) 0.15618(12) 0.0399(9) Uani 1 1 d . . . . .
C10 C -0.1146(5) 0.4186(5) 0.21396(12) 0.0462(10) Uani 1 1 d . . . . .
C11 C 0.562(3) 0.3480(11) 0.0784(4) 0.051(4) Uani 0.4066(12) 1 d DG U P A 1
C12 C 0.618(3) 0.3650(10) 0.0355(3) 0.048(3) Uani 0.4066(12) 1 d G U P A 1
H12A H 0.613209 0.469564 0.021435 0.058 Uiso 0.4066(12) 1 calc R U P A 1
C13 C 0.6820(18) 0.2290(12) 0.0132(3) 0.036(3) Uani 0.4066(12) 1 d G . P A 1
H13A H 0.720557 0.240638 -0.016189 0.043 Uiso 0.4066(12) 1 calc R U P A 1
C14 C 0.6894(17) 0.0760(10) 0.0337(3) 0.036(3) Uani 0.4066(12) 1 d G U P A 1
H14A H 0.732936 -0.016893 0.018462 0.043 Uiso 0.4066(12) 1 calc R U P A 1
C15 C 0.633(2) 0.0591(10) 0.0767(3) 0.040(3) Uani 0.4066(12) 1 d G U P A 1
H15A H 0.637966 -0.045500 0.090738 0.049 Uiso 0.4066(12) 1 calc R U P A 1
C16 C 0.569(3) 0.1950(12) 0.0990(3) 0.038(3) Uani 0.4066(12) 1 d DG U P A 1
Br1 Br 0.33904(16) 0.74492(14) 0.17598(4) 0.0615(5) Uani 0.4066(12) 1 d . . P A 1
S1 S 0.4974(3) 0.5326(3) 0.09149(8) 0.0354(6) Uani 0.4066(12) 1 d . . P A 1
C17 C 0.4934(8) 0.2744(8) 0.14333(16) 0.0337(18) Uani 0.4066(12) 1 d DG U P A 1
C18 C 0.4572(11) 0.4422(8) 0.1419(2) 0.027(2) Uani 0.4066(12) 1 d G U P A 1
C19 C 0.3930(12) 0.5209(6) 0.1789(3) 0.036(2) Uani 0.4066(12) 1 d G U P A 1
C20 C 0.3650(10) 0.4318(9) 0.2171(2) 0.055(2) Uani 0.4066(12) 1 d G U P A 1
H20A H 0.321086 0.485567 0.242366 0.066 Uiso 0.4066(12) 1 calc R U P A 1
C21 C 0.4012(9) 0.2640(8) 0.21853(16) 0.051(2) Uani 0.4066(12) 1 d G U P A 1
H21A H 0.381996 0.203029 0.244699 0.061 Uiso 0.4066(12) 1 calc R U P A 1
C22 C 0.4654(9) 0.1853(6) 0.1816(2) 0.046(2) Uani 0.4066(12) 1 d G U P A 1
H22A H 0.490097 0.070563 0.182571 0.055 Uiso 0.4066(12) 1 calc R U P A 1
Br1' Br 0.33863(11) 0.38319(12) 0.24105(2) 0.0672(4) Uani 0.5934(12) 1 d . . P A 2
S1' S 0.5020(2) 0.1704(2) 0.15658(6) 0.0405(5) Uani 0.5934(12) 1 d . . P A 2
C11' C 0.561(2) 0.1860(9) 0.1044(2) 0.053(3) Uani 0.5934(12) 1 d DG U P A 2
C12' C 0.6137(17) 0.0348(7) 0.0879(3) 0.062(3) Uani 0.5934(12) 1 d G U P A 2
H12B H 0.610351 -0.060726 0.105920 0.074 Uiso 0.5934(12) 1 calc R U P A 2
C13' C 0.6717(13) 0.0233(7) 0.0449(3) 0.052(3) Uani 0.5934(12) 1 d G . P A 2
H13B H 0.707969 -0.080056 0.033666 0.062 Uiso 0.5934(12) 1 calc R U P A 2
C14' C 0.6767(13) 0.1631(9) 0.0185(2) 0.056(3) Uani 0.5934(12) 1 d G U P A 2
H14B H 0.716306 0.155218 -0.010819 0.067 Uiso 0.5934(12) 1 calc R U P A 2
C15' C 0.6236(17) 0.3143(7) 0.0350(2) 0.050(2) Uani 0.5934(12) 1 d G U P A 2
H15B H 0.627024 0.409824 0.016950 0.060 Uiso 0.5934(12) 1 calc R U P A 2
C16' C 0.566(2) 0.3258(7) 0.0779(3) 0.039(2) Uani 0.5934(12) 1 d DG U P A 2
C17' C 0.4951(5) 0.4492(5) 0.11263(13) 0.0299(12) Uani 0.5934(12) 1 d DG U P A 2
C18' C 0.4652(6) 0.6161(5) 0.10525(12) 0.0426(16) Uani 0.5934(12) 1 d G U P A 2
H18A H 0.490461 0.663391 0.077498 0.051 Uiso 0.5934(12) 1 calc R U P A 2
C19' C 0.3983(6) 0.7136(4) 0.13847(15) 0.0490(16) Uani 0.5934(12) 1 d G U P A 2
H19A H 0.377855 0.827658 0.133430 0.059 Uiso 0.5934(12) 1 calc R U P A 2
C20' C 0.3614(6) 0.6444(6) 0.17908(13) 0.0533(18) Uani 0.5934(12) 1 d G U P A 2
H20B H 0.315650 0.711054 0.201784 0.064 Uiso 0.5934(12) 1 calc R U P A 2
C21' C 0.3913(8) 0.4775(6) 0.18646(12) 0.0377(18) Uani 0.5934(12) 1 d G U P A 2
C22' C 0.4582(7) 0.3799(4) 0.15323(16) 0.0300(15) Uani 0.5934(12) 1 d G U P A 2

loop_
_atom_site_aniso_label
_atom_site_aniso_U_11
_atom_site_aniso_U_22
_atom_site_aniso_U_33
_atom_site_aniso_U_23
_atom_site_aniso_U_13
_atom_site_aniso_U_12
N1 0.056(2) 0.0449(19) 0.0362(18) 0.0041(14) 0.0030(15) 0.0029(15)
N2 0.062(2) 0.044(2) 0.051(2) -0.0045(16) -0.0051(17) 0.0008(17)
N3 0.084(3) 0.082(3) 0.045(2) 0.0071(19) 0.017(2) 0.027(2)
N4 0.056(2) 0.044(2) 0.051(2) 0.0031(16) 0.0004(16) 0.0061(17)
C1 0.032(2) 0.036(2) 0.039(2) 0.0038(16) -0.0027(16) -0.0002(15)
C2 0.0251(18) 0.037(2) 0.0273(17) 0.0024(14) -0.0020(13) -0.0043(15)
C3 0.0339(19) 0.0285(18) 0.0318(17) 0.0051(14) -0.0035(14) -0.0050(15)
C4 0.0266(18) 0.0317(19) 0.0362(18) -0.0004(15) -0.0063(14) -0.0025(14)
C5 0.0282(19) 0.042(2) 0.0318(17) 0.0027(15) -0.0017(14) -0.0032(15)
C6 0.036(2) 0.032(2) 0.0367(19) 0.0074(15) -0.0025(15) -0.0029(15)
C7 0.0246(18) 0.0302(18) 0.0379(19) 0.0040(15) -0.0042(14) -0.0040(14)
C8 0.038(2) 0.035(2) 0.0377(19) 0.0052(16) -0.0007(16) 0.0009(17)
C9 0.038(2) 0.042(2) 0.039(2) -0.0007(18) -0.0026(16) -0.0031(18)
C10 0.046(2) 0.052(2) 0.041(2) 0.0095(18) 0.0053(18) 0.0092(18)
C11 0.035(6) 0.054(6) 0.063(6) -0.008(5) -0.008(5) -0.003(5)
C12 0.036(6) 0.041(5) 0.066(6) 0.015(5) -0.013(5) -0.009(5)
C13 0.030(6) 0.047(8) 0.030(5) -0.010(5) -0.001(4) -0.010(6)
C14 0.038(5) 0.025(5) 0.043(5) -0.009(5) -0.007(4) -0.004(5)
C15 0.039(5) 0.038(5) 0.044(5) 0.010(4) -0.006(4) -0.007(4)
C16 0.030(5) 0.055(5) 0.030(4) -0.008(4) -0.001(4) -0.007(4)
Br1 0.0462(7) 0.0523(8) 0.0845(10) -0.0290(6) -0.0138(6) 0.0120(6)
S1 0.0334(13) 0.0351(15) 0.0372(13) 0.0078(12) -0.0034(10) -0.0029(11)
C17 0.027(4) 0.035(4) 0.038(4) 0.004(4) -0.006(3) -0.001(3)
C18 0.025(4) 0.030(4) 0.027(4) 0.000(4) -0.002(3) -0.003(4)
C19 0.031(5) 0.047(5) 0.030(4) 0.000(4) -0.004(4) -0.007(4)
C20 0.042(5) 0.074(5) 0.047(5) 0.002(4) -0.005(4) -0.011(4)
C21 0.048(5) 0.073(5) 0.031(4) 0.006(4) -0.004(4) -0.011(4)
C22 0.046(5) 0.043(4) 0.046(4) 0.004(4) -0.011(4) -0.005(4)
Br1' 0.0474(5) 0.1173(8) 0.0369(5) -0.0028(4) 0.0024(3) -0.0069(4)
S1' 0.0431(10) 0.0329(10) 0.0447(10) 0.0071(8) -0.0081(8) -0.0009(8)
C11' 0.040(5) 0.066(5) 0.053(5) 0.000(4) -0.015(4) -0.009(4)
C12' 0.053(5) 0.060(5) 0.070(5) 0.019(4) -0.022(4) -0.004(4)
C13' 0.039(5) 0.037(5) 0.079(7) -0.020(5) -0.008(4) 0.005(4)
C14' 0.038(4) 0.067(6) 0.062(5) -0.009(4) -0.005(4) -0.012(5)
C15' 0.036(4) 0.042(4) 0.071(5) 0.009(4) -0.016(4) -0.013(4)
C16' 0.028(4) 0.030(3) 0.059(4) -0.020(3) -0.009(3) 0.002(3)
C17' 0.022(3) 0.026(3) 0.041(3) 0.000(3) -0.005(2) -0.004(2)
C18' 0.034(3) 0.041(4) 0.052(4) 0.005(3) -0.011(3) -0.006(3)
C19' 0.048(4) 0.030(3) 0.067(4) -0.009(3) -0.016(3) 0.002(3)
C20' 0.039(4) 0.047(4) 0.072(4) -0.010(4) -0.018(3) 0.002(4)
C21' 0.025(3) 0.044(3) 0.044(4) -0.004(3) -0.003(3) -0.001(3)
C22' 0.026(3) 0.031(4) 0.032(3) -0.001(3) -0.002(3) -0.001(3)

loop_
_atom_type_symbol
_atom_type_description
_atom_type_scat_dispersion_real
_atom_type_scat_dispersion_imag
_atom_type_scat_source
C C 0.0033 0.0016 'International Tables Vol C Tables 4.2.6.8 and 6.1.1.4'
H H 0.0000 0.0000 'International Tables Vol C Tables 4.2.6.8 and 6.1.1.4'
N N 0.0061 0.0033 'International Tables Vol C Tables 4.2.6.8 and 6.1.1.4'
S S 0.1246 0.1234 'International Tables Vol C Tables 4.2.6.8 and 6.1.1.4'
Br Br -0.2901 2.4595 'International Tables Vol C Tables 4.2.6.8 and 6.1.1.4'

loop_
_geom_angle_atom_site_label_1
_geom_angle_atom_site_label_2
_geom_angle_atom_site_label_3
_geom_angle
_geom_angle_site_symmetry_1
_geom_angle_site_symmetry_3
_geom_angle_publ_flag
N1 C1 C2 179.0(4) . . ?
C3 C2 C7 120.1(3) . . ?
C3 C2 C1 120.0(3) . . ?
C7 C2 C1 119.8(3) . . ?
C4 C3 C2 119.3(3) . . ?
C4 C3 H3A 120.3 . . ?
C2 C3 H3A 120.3 . . ?
C3 C4 C5 120.5(3) . . ?
C3 C4 C9 119.6(3) . . ?
C5 C4 C9 119.9(3) . . ?
C6 C5 C4 120.2(3) . . ?
C6 C5 C10 121.1(3) . . ?
C4 C5 C10 118.7(3) . . ?
C5 C6 C7 119.4(3) . . ?
C5 C6 H6A 120.3 . . ?
C7 C6 H6A 120.3 . . ?
C6 C7 C2 120.5(3) . . ?
C6 C7 C8 120.2(3) . . ?
C2 C7 C8 119.4(3) . . ?
N4 C8 C7 179.3(4) . . ?
N2 C9 C4 179.1(4) . . ?
N3 C10 C5 177.6(4) . . ?
C12 C11 C16 120.0 . . ?
C12 C11 S1 103.9(5) . . ?
C16 C11 S1 136.1(5) . . ?
C13 C12 C11 120.0 . . ?
C13 C12 H12A 120.0 . . ?
C11 C12 H12A 120.0 . . ?
C14 C13 C12 120.0 . . ?
C14 C13 H13A 120.0 . . ?
C12 C13 H13A 120.0 . . ?
C13 C14 C15 120.0 . . ?
C13 C14 H14A 120.0 . . ?
C15 C14 H14A 120.0 . . ?
C16 C15 C14 120.0 . . ?
C16 C15 H15A 120.0 . . ?
C14 C15 H15A 120.0 . . ?
C15 C16 C11 120.0 . . ?
C15 C16 C17 149.6(5) . . ?
C11 C16 C17 90.4(5) . . ?
C11 S1 C18 83.6(4) . . ?
C18 C17 C22 120.0 . . ?
C18 C17 C16 116.2(5) . . ?
C22 C17 C16 123.8(5) . . ?
C19 C18 C17 120.0 . . ?
C19 C18 S1 126.3(4) . . ?
C17 C18 S1 113.7(4) . . ?
C18 C19 C20 120.0 . . ?
C18 C19 Br1 119.5(4) . . ?
C20 C19 Br1 120.5(4) . . ?
C21 C20 C19 120.0 . . ?
C21 C20 H20A 120.0 . . ?
C19 C20 H20A 120.0 . . ?
C20 C21 C22 120.0 . . ?
C20 C21 H21A 120.0 . . ?
C22 C21 H21A 120.0 . . ?
C21 C22 C17 120.0 . . ?
C21 C22 H22A 120.0 . . ?
C17 C22 H22A 120.0 . . ?
C11' S1' C22' 85.8(3) . . ?
C12' C11' C16' 120.0 . . ?
C12' C11' S1' 111.4(4) . . ?
C16' C11' S1' 128.6(4) . . ?
C11' C12' C13' 120.0 . . ?
C11' C12' H12B 120.0 . . ?
C13' C12' H12B 120.0 . . ?
C14' C13' C12' 120.0 . . ?
C14' C13' H13B 120.0 . . ?
C12' C13' H13B 120.0 . . ?
C13' C14' C15' 120.0 . . ?
C13' C14' H14B 120.0 . . ?
C15' C14' H14B 120.0 . . ?
C16' C15' C14' 120.0 . . ?
C16' C15' H15B 120.0 . . ?
C14' C15' H15B 120.0 . . ?
C15' C16' C11' 120.0 . . ?
C15' C16' C17' 143.1(4) . . ?
C11' C16' C17' 96.9(4) . . ?
C18' C17' C22' 120.0 . . ?
C18' C17' C16' 125.1(4) . . ?
C22' C17' C16' 114.9(4) . . ?
C17' C18' C19' 120.0 . . ?
C17' C18' H18A 120.0 . . ?
C19' C18' H18A 120.0 . . ?
C20' C19' C18' 120.0 . . ?
C20' C19' H19A 120.0 . . ?
C18' C19' H19A 120.0 . . ?
C19' C20' C21' 120.0 . . ?
C19' C20' H20B 120.0 . . ?
C21' C20' H20B 120.0 . . ?
C22' C21' C20' 120.0 . . ?
C22' C21' Br1' 119.9(3) . . ?
C20' C21' Br1' 120.0(3) . . ?
C21' C22' C17' 120.0 . . ?
C21' C22' S1' 126.1(3) . . ?
C17' C22' S1' 113.9(3) . . ?

loop_
_geom_bond_atom_site_label_1
_geom_bond_atom_site_label_2
_geom_bond_distance
_geom_bond_site_symmetry_2
_geom_bond_publ_flag
N1 C1 1.147(4) . ?
N2 C9 1.146(4) . ?
N3 C10 1.139(4) . ?
N4 C8 1.126(4) . ?
C1 C2 1.446(5) . ?
C2 C3 1.386(4) . ?
C2 C7 1.400(4) . ?
C3 C4 1.383(4) . ?
C3 H3A 0.9500 . ?
C4 C5 1.410(5) . ?
C4 C9 1.446(5) . ?
C5 C6 1.374(5) . ?
C5 C10 1.444(5) . ?
C6 C7 1.392(4) . ?
C6 H6A 0.9500 . ?
C7 C8 1.456(5) . ?
C11 C12 1.3900 . ?
C11 C16 1.3900 . ?
C11 S1 1.628(8) . ?
C12 C13 1.3900 . ?
C12 H12A 0.9500 . ?
C13 C14 1.3900 . ?
C13 H13A 0.9500 . ?
C14 C15 1.3900 . ?
C14 H14A 0.9500 . ?
C15 C16 1.3900 . ?
C15 H15A 0.9500 . ?
C16 C17 1.612(7) . ?
Br1 C19 1.865(5) . ?
S1 C18 1.732(5) . ?
C17 C18 1.3900 . ?
C17 C22 1.3900 . ?
C18 C19 1.3900 . ?
C19 C20 1.3900 . ?
C20 C21 1.3900 . ?
C20 H20A 0.9500 . ?
C21 C22 1.3900 . ?
C21 H21A 0.9500 . ?
C22 H22A 0.9500 . ?
Br1' C21' 1.878(3) . ?
S1' C11' 1.663(6) . ?
S1' C22' 1.736(4) . ?
C11' C12' 1.3900 . ?
C11' C16' 1.3900 . ?
C12' C13' 1.3900 . ?
C12' H12B 0.9500 . ?
C13' C14' 1.3900 . ?
C13' H13B 0.9500 . ?
C14' C15' 1.3900 . ?
C14' H14B 0.9500 . ?
C15' C16' 1.3900 . ?
C15' H15B 0.9500 . ?
C16' C17' 1.560(5) . ?
C17' C18' 1.3900 . ?
C17' C22' 1.3900 . ?
C18' C19' 1.3900 . ?
C18' H18A 0.9500 . ?
C19' C20' 1.3900 . ?
C19' H19A 0.9500 . ?
C20' C21' 1.3900 . ?
C20' H20B 0.9500 . ?
C21' C22' 1.3900 . ?

loop_
_geom_torsion_atom_site_label_1
_geom_torsion_atom_site_label_2
_geom_torsion_atom_site_label_3
_geom_torsion_atom_site_label_4
_geom_torsion
_geom_torsion_site_symmetry_1
_geom_torsion_site_symmetry_2
_geom_torsion_site_symmetry_3
_geom_torsion_site_symmetry_4
_geom_torsion_publ_flag
C7 C2 C3 C4 1.2(5) . . . . ?
C1 C2 C3 C4 -179.8(3) . . . . ?
C2 C3 C4 C5 -0.1(5) . . . . ?
C2 C3 C4 C9 -179.4(3) . . . . ?
C3 C4 C5 C6 -0.5(5) . . . . ?
C9 C4 C5 C6 178.8(3) . . . . ?
C3 C4 C5 C10 178.6(3) . . . . ?
C9 C4 C5 C10 -2.2(5) . . . . ?
C4 C5 C6 C7 0.0(5) . . . . ?
C10 C5 C6 C7 -179.0(3) . . . . ?
C5 C6 C7 C2 1.1(5) . . . . ?
C5 C6 C7 C8 -178.6(3) . . . . ?
C3 C2 C7 C6 -1.8(5) . . . . ?
C1 C2 C7 C6 179.3(3) . . . . ?
C3 C2 C7 C8 177.9(3) . . . . ?
C1 C2 C7 C8 -1.0(5) . . . . ?
C16 C11 C12 C13 0.0 . . . . ?
S1 C11 C12 C13 -179.5(15) . . . . ?
C11 C12 C13 C14 0.0 . . . . ?
C12 C13 C14 C15 0.0 . . . . ?
C13 C14 C15 C16 0.0 . . . . ?
C14 C15 C16 C11 0.0 . . . . ?
C14 C15 C16 C17 -177(3) . . . . ?
C12 C11 C16 C15 0.0 . . . . ?
S1 C11 C16 C15 179(2) . . . . ?
C12 C11 C16 C17 178.7(15) . . . . ?
S1 C11 C16 C17 -2.1(13) . . . . ?
C12 C11 S1 C18 -178.1(9) . . . . ?
C16 C11 S1 C18 2.6(14) . . . . ?
C15 C16 C17 C18 178(2) . . . . ?
C11 C16 C17 C18 0.1(9) . . . . ?
C15 C16 C17 C22 -2(3) . . . . ?
C11 C16 C17 C22 -179.3(8) . . . . ?
C22 C17 C18 C19 0.0 . . . . ?
C16 C17 C18 C19 -179.4(10) . . . . ?
C22 C17 C18 S1 -179.3(5) . . . . ?
C16 C17 C18 S1 1.3(11) . . . . ?
C11 S1 C18 C19 179.0(10) . . . . ?
C11 S1 C18 C17 -1.7(10) . . . . ?
C17 C18 C19 C20 0.0 . . . . ?
S1 C18 C19 C20 179.2(6) . . . . ?
C17 C18 C19 Br1 -178.3(6) . . . . ?
S1 C18 C19 Br1 0.9(5) . . . . ?
C18 C19 C20 C21 0.0 . . . . ?
Br1 C19 C20 C21 178.3(6) . . . . ?
C19 C20 C21 C22 0.0 . . . . ?
C20 C21 C22 C17 0.0 . . . . ?
C18 C17 C22 C21 0.0 . . . . ?
C16 C17 C22 C21 179.4(11) . . . . ?
C22' S1' C11' C12' -179.6(7) . . . . ?
C22' S1' C11' C16' 2.0(8) . . . . ?
C16' C11' C12' C13' 0.0 . . . . ?
S1' C11' C12' C13' -178.5(11) . . . . ?
C11' C12' C13' C14' 0.0 . . . . ?
C12' C13' C14' C15' 0.0 . . . . ?
C13' C14' C15' C16' 0.0 . . . . ?
C14' C15' C16' C11' 0.0 . . . . ?
C14' C15' C16' C17' 179.9(17) . . . . ?
C12' C11' C16' C15' 0.0 . . . . ?
S1' C11' C16' C15' 178.3(13) . . . . ?
C12' C11' C16' C17' -179.9(10) . . . . ?
S1' C11' C16' C17' -1.7(8) . . . . ?
C15' C16' C17' C18' 1.7(18) . . . . ?
C11' C16' C17' C18' -178.4(5) . . . . ?
C15' C16' C17' C22' -179.6(12) . . . . ?
C11' C16' C17' C22' 0.3(7) . . . . ?
C22' C17' C18' C19' 0.0 . . . . ?
C16' C17' C18' C19' 178.6(8) . . . . ?
C17' C18' C19' C20' 0.0 . . . . ?
C18' C19' C20' C21' 0.0 . . . . ?
C19' C20' C21' C22' 0.0 . . . . ?
C19' C20' C21' Br1' -179.2(4) . . . . ?
C20' C21' C22' C17' 0.0 . . . . ?
Br1' C21' C22' C17' 179.2(4) . . . . ?
C20' C21' C22' S1' -179.6(4) . . . . ?
Br1' C21' C22' S1' -0.4(3) . . . . ?
C18' C17' C22' C21' 0.0 . . . . ?
C16' C17' C22' C21' -178.8(7) . . . . ?
C18' C17' C22' S1' 179.6(4) . . . . ?
C16' C17' C22' S1' 0.9(7) . . . . ?
C11' S1' C22' C21' 178.2(6) . . . . ?
C11' S1' C22' C17' -1.4(6) . . . . ?
